data_2221793
loop_
_publ_author_name
'Yao, Ji-Yuan'
'Xiao, Jie'
'Zhao, Hong'

_publ_section_title
;
 Dimethyl 1-(2-cyanobenzyl)-1<i>H</i>-pyrazole-3,5-dicarboxylate
;
_journal_coeditor_code RZ2312
_journal_issue 5
_journal_name_full 'Acta Crystallographica Section E'
_journal_page_first o1158
_journal_paper_doi 10.1107/S1600536809015153
_journal_volume 65
_journal_year 2009
_chemical_formula_iupac 'C15 H13 N3 O4'
_chemical_formula_moiety 'C15 H13 N3 O4'
_chemical_formula_sum 'C15 H13 N3 O4'
_chemical_formula_weight 299.28
_chemical_name_systematic
;
Dimethyl 1-(2-cyanobenzyl)-1<i>H</i>-pyrazole-3,5-dicarboxylate
;
_space_group_IT_number 14
_symmetry_cell_setting monoclinic
_symmetry_space_group_name_Hall '-P 2yn'
_symmetry_space_group_name_H-M 'P 1 21/n 1'
_atom_sites_solution_hydrogens geom
_atom_sites_solution_primary direct
_atom_sites_solution_secondary difmap
_audit_creation_method SHELXL-97
_cell_angle_alpha 90.00
_cell_angle_beta 100.670(11)
_cell_angle_gamma 90.00
_cell_formula_units_Z 4
_cell_length_a 7.2416(19)
_cell_length_b 10.977(3)
_cell_length_c 18.405(4)
_cell_measurement_reflns_used 3210
_cell_measurement_temperature 291(2)
_cell_measurement_theta_max 27.45
_cell_measurement_theta_min 2.92
_cell_volume 1437.7(6)
_computing_cell_refinement 'CrystalClear (Rigaku, 2005)'
_computing_data_collection 'CrystalClear (Rigaku, 2005)'
_computing_data_reduction 'CrystalClear (Rigaku, 2005)'
_computing_molecular_graphics 'SHELXTL/PC (Sheldrick, 2008)'
_computing_publication_material 'SHELXTL/PC (Sheldrick, 2008)'
_computing_structure_refinement 'SHELXL97 (Sheldrick, 2008)'
_computing_structure_solution 'SHELXS97 (Sheldrick, 2008)'
_diffrn_ambient_temperature 291(2)
_diffrn_detector_area_resol_mean 13.6612
_diffrn_measured_fraction_theta_full 0.996
_diffrn_measured_fraction_theta_max 0.996
_diffrn_measurement_device_type 'Rigaku SCXmini'
_diffrn_measurement_method \w
_diffrn_radiation_monochromator graphite
_diffrn_radiation_source 'fine-focus sealed tube'
_diffrn_radiation_type MoK\a
_diffrn_radiation_wavelength 0.71073
_diffrn_reflns_av_R_equivalents 0.0396
_diffrn_reflns_av_sigmaI/netI 0.0283
_diffrn_reflns_limit_h_max 9
_diffrn_reflns_limit_h_min -9
_diffrn_reflns_limit_k_max 14
_diffrn_reflns_limit_k_min -14
_diffrn_reflns_limit_l_max 23
_diffrn_reflns_limit_l_min -23
_diffrn_reflns_number 14431
_diffrn_reflns_theta_full 27.51
_diffrn_reflns_theta_max 27.51
_diffrn_reflns_theta_min 2.88
_diffrn_standards_number 0
_exptl_absorpt_coefficient_mu 0.103
_exptl_absorpt_correction_T_max 0.9796
_exptl_absorpt_correction_T_min 0.9678
_exptl_absorpt_correction_type multi-scan
_exptl_absorpt_process_details '(CrystalClear; Rigaku, 2005)'
_exptl_crystal_colour colourless
_exptl_crystal_density_diffrn 1.383
_exptl_crystal_density_method 'not measured'
_exptl_crystal_description prism
_exptl_crystal_F_000 624
_exptl_crystal_size_max 0.35
_exptl_crystal_size_mid 0.30
_exptl_crystal_size_min 0.25
_refine_diff_density_max 0.178
_refine_diff_density_min -0.188
_refine_ls_extinction_method none
_refine_ls_goodness_of_fit_ref 1.094
_refine_ls_hydrogen_treatment constr
_refine_ls_matrix_type full
_refine_ls_number_parameters 201
_refine_ls_number_reflns 3287
_refine_ls_number_restraints 0
_refine_ls_restrained_S_all 1.094
_refine_ls_R_factor_all 0.0740
_refine_ls_R_factor_gt 0.0522
_refine_ls_shift/su_max 0.000
_refine_ls_shift/su_mean 0.000
_refine_ls_structure_factor_coef Fsqd
_refine_ls_weighting_details 'calc w=1/[\s^2^(Fo^2^)+(0.0618P)^2^+0.1406P] where P=(Fo^2^+2Fc^2^)/3'
_refine_ls_weighting_scheme calc
_refine_ls_wR_factor_gt 0.1192
_refine_ls_wR_factor_ref 0.1301
_reflns_number_gt 2452
_reflns_number_total 3287
_reflns_threshold_expression I>2\s(I)
_cod_data_source_file rz2312.cif
_cod_data_source_block I
_cod_original_sg_symbol_H-M 'P 21/n'
_cod_database_code 2221793
_cod_database_fobs_code 2221793

loop_
_symmetry_equiv_pos_as_xyz
'x, y, z'
'-x+1/2, y+1/2, -z+1/2'
'-x, -y, -z'
'x-1/2, -y-1/2, z-1/2'

loop_
_atom_site_type_symbol
_atom_site_label
_atom_site_fract_x
_atom_site_fract_y
_atom_site_fract_z
_atom_site_U_iso_or_equiv
_atom_site_adp_type
_atom_site_calc_flag
_atom_site_refinement_flags
_atom_site_occupancy
_atom_site_disorder_assembly
_atom_site_disorder_group
C C1 0.7452(2) -0.11741(14) -0.00030(8) 0.0384(4) Uani d . 1 . .
C C2 0.7207(2) 0.00398(14) -0.02209(9) 0.0384(4) Uani d . 1 . .
H H2 0.6593 0.0337 -0.0675 0.046 Uiso calc R 1 . .
C C3 0.8066(2) 0.07034(14) 0.03796(9) 0.0369(4) Uani d . 1 . .
C C4 0.6825(2) -0.22943(15) -0.04182(9) 0.0430(4) Uani d . 1 . .
C C5 0.5284(3) -0.3033(2) -0.15741(12) 0.0698(6) Uani d . 1 . .
H H5A 0.6333 -0.3544 -0.1618 0.105 Uiso calc R 1 . .
H H5B 0.4715 -0.2736 -0.2054 0.105 Uiso calc R 1 . .
H H5C 0.4378 -0.3494 -0.1368 0.105 Uiso calc R 1 . .
C C6 0.8293(2) 0.20236(15) 0.04805(9) 0.0419(4) Uani d . 1 . .
C C7 0.7579(3) 0.39182(17) -0.01060(12) 0.0691(6) Uani d . 1 . .
H H7A 0.6940 0.4259 0.0259 0.104 Uiso calc R 1 . .
H H7B 0.7038 0.4234 -0.0584 0.104 Uiso calc R 1 . .
H H7C 0.8886 0.4132 0.0009 0.104 Uiso calc R 1 . .
C C8 0.9833(2) 0.00848(16) 0.16631(9) 0.0438(4) Uani d . 1 . .
H H8A 1.0696 0.0758 0.1655 0.053 Uiso calc R 1 . .
H H8B 1.0572 -0.0635 0.1826 0.053 Uiso calc R 1 . .
C C9 0.8571(2) 0.03652(14) 0.22102(9) 0.0409(4) Uani d . 1 . .
C C10 0.9142(2) 0.11795(15) 0.27911(9) 0.0455(4) Uani d . 1 . .
C C11 0.8042(3) 0.13819(17) 0.33260(10) 0.0572(5) Uani d . 1 . .
H H11 0.8447 0.1919 0.3714 0.069 Uiso calc R 1 . .
C C12 0.6365(3) 0.0788(2) 0.32785(11) 0.0639(5) Uani d . 1 . .
H H12 0.5623 0.0924 0.3633 0.077 Uiso calc R 1 . .
C C13 0.5775(3) -0.0008(2) 0.27081(12) 0.0636(5) Uani d . 1 . .
H H13 0.4631 -0.0408 0.2677 0.076 Uiso calc R 1 . .
C C14 0.6869(3) -0.02201(17) 0.21785(10) 0.0519(4) Uani d . 1 . .
H H14 0.6452 -0.0764 0.1796 0.062 Uiso calc R 1 . .
C C15 1.0869(3) 0.18543(18) 0.28545(10) 0.0560(5) Uani d . 1 . .
N N1 0.87843(18) -0.01204(12) 0.09157(7) 0.0385(3) Uani d . 1 . .
N N2 0.84141(19) -0.12686(12) 0.06921(7) 0.0414(3) Uani d . 1 . .
N N3 1.2207(3) 0.24250(19) 0.29236(11) 0.0811(6) Uani d . 1 . .
O O1 0.7088(2) -0.33067(12) -0.01849(7) 0.0649(4) Uani d . 1 . .
O O2 0.5924(2) -0.20179(11) -0.10967(7) 0.0574(4) Uani d . 1 . .
O O3 0.9169(2) 0.25110(12) 0.10214(7) 0.0645(4) Uani d . 1 . .
O O4 0.7390(2) 0.26063(10) -0.01091(7) 0.0568(4) Uani d . 1 . .

loop_
_atom_site_aniso_label
_atom_site_aniso_U_11
_atom_site_aniso_U_22
_atom_site_aniso_U_33
_atom_site_aniso_U_12
_atom_site_aniso_U_13
_atom_site_aniso_U_23
C1 0.0436(9) 0.0354(8) 0.0381(9) 0.0005(7) 0.0124(7) 0.0002(6)
C2 0.0426(9) 0.0358(8) 0.0364(8) 0.0020(6) 0.0068(7) -0.0002(6)
C3 0.0405(8) 0.0315(8) 0.0404(8) 0.0021(6) 0.0121(7) 0.0012(6)
C4 0.0520(10) 0.0354(9) 0.0437(9) -0.0026(7) 0.0140(8) -0.0022(7)
C5 0.0987(17) 0.0559(12) 0.0525(12) -0.0175(11) 0.0084(11) -0.0181(9)
C6 0.0468(9) 0.0367(9) 0.0433(9) 0.0000(7) 0.0112(7) -0.0030(7)
C7 0.1012(17) 0.0315(10) 0.0721(14) -0.0033(10) 0.0092(12) 0.0056(9)
C8 0.0463(9) 0.0459(10) 0.0377(9) 0.0035(7) 0.0041(7) -0.0006(7)
C9 0.0487(9) 0.0368(8) 0.0366(8) 0.0070(7) 0.0058(7) 0.0040(6)
C10 0.0579(10) 0.0394(9) 0.0377(9) 0.0082(7) 0.0050(8) 0.0025(7)
C11 0.0759(13) 0.0531(12) 0.0438(10) 0.0114(9) 0.0148(10) -0.0049(8)
C12 0.0738(14) 0.0707(14) 0.0537(11) 0.0150(11) 0.0288(10) 0.0053(10)
C13 0.0589(12) 0.0713(14) 0.0646(13) -0.0013(10) 0.0220(10) 0.0057(10)
C14 0.0577(11) 0.0501(11) 0.0484(10) -0.0008(8) 0.0114(9) -0.0012(8)
C15 0.0632(12) 0.0537(12) 0.0484(10) 0.0007(9) 0.0030(9) -0.0093(8)
N1 0.0453(8) 0.0350(7) 0.0356(7) 0.0015(5) 0.0089(6) -0.0003(5)
N2 0.0523(8) 0.0324(7) 0.0407(7) 0.0006(6) 0.0122(6) 0.0003(5)
N3 0.0735(13) 0.0847(14) 0.0806(14) -0.0193(11) 0.0024(10) -0.0156(11)
O1 0.0995(11) 0.0333(7) 0.0601(8) -0.0036(7) 0.0103(8) 0.0019(6)
O2 0.0811(9) 0.0403(7) 0.0458(7) -0.0055(6) -0.0011(6) -0.0065(5)
O3 0.0864(10) 0.0431(7) 0.0573(8) -0.0058(7) -0.0037(7) -0.0088(6)
O4 0.0792(9) 0.0307(6) 0.0555(8) 0.0007(6) -0.0005(7) 0.0026(5)

loop_
_atom_type_symbol
_atom_type_description
_atom_type_scat_dispersion_real
_atom_type_scat_dispersion_imag
_atom_type_scat_source
C C 0.0033 0.0016 'International Tables Vol C Tables 4.2.6.8 and 6.1.1.4'
H H 0.0000 0.0000 'International Tables Vol C Tables 4.2.6.8 and 6.1.1.4'
N N 0.0061 0.0033 'International Tables Vol C Tables 4.2.6.8 and 6.1.1.4'
O O 0.0106 0.0060 'International Tables Vol C Tables 4.2.6.8 and 6.1.1.4'

loop_
_geom_angle_atom_site_label_1
_geom_angle_atom_site_label_2
_geom_angle_atom_site_label_3
_geom_angle_site_symmetry_1
_geom_angle_site_symmetry_3
_geom_angle
_geom_angle_publ_flag
N2 C1 C2 . . 111.35(14) ?
N2 C1 C4 . . 119.02(14) ?
C2 C1 C4 . . 129.63(15) ?
C3 C2 C1 . . 105.13(14) ?
C3 C2 H2 . . 127.4 ?
C1 C2 H2 . . 127.4 ?
N1 C3 C2 . . 106.57(13) ?
N1 C3 C6 . . 122.89(14) ?
C2 C3 C6 . . 130.53(15) ?
O1 C4 O2 . . 124.53(16) ?
O1 C4 C1 . . 125.21(16) ?
O2 C4 C1 . . 110.25(14) ?
O2 C5 H5A . . 109.5 ?
O2 C5 H5B . . 109.5 ?
H5A C5 H5B . . 109.5 ?
O2 C5 H5C . . 109.5 ?
H5A C5 H5C . . 109.5 ?
H5B C5 H5C . . 109.5 ?
O3 C6 O4 . . 124.65(16) ?
O3 C6 C3 . . 125.05(16) ?
O4 C6 C3 . . 110.30(14) ?
O4 C7 H7A . . 109.5 ?
O4 C7 H7B . . 109.5 ?
H7A C7 H7B . . 109.5 ?
O4 C7 H7C . . 109.5 ?
H7A C7 H7C . . 109.5 ?
H7B C7 H7C . . 109.5 ?
N1 C8 C9 . . 112.67(14) ?
N1 C8 H8A . . 109.1 ?
C9 C8 H8A . . 109.1 ?
N1 C8 H8B . . 109.1 ?
C9 C8 H8B . . 109.1 ?
H8A C8 H8B . . 107.8 ?
C14 C9 C10 . . 117.76(16) ?
C14 C9 C8 . . 121.46(15) ?
C10 C9 C8 . . 120.69(16) ?
C11 C10 C9 . . 121.04(18) ?
C11 C10 C15 . . 117.53(17) ?
C9 C10 C15 . . 121.42(16) ?
C12 C11 C10 . . 119.74(18) ?
C12 C11 H11 . . 120.1 ?
C10 C11 H11 . . 120.1 ?
C11 C12 C13 . . 119.98(18) ?
C11 C12 H12 . . 120.0 ?
C13 C12 H12 . . 120.0 ?
C12 C13 C14 . . 120.5(2) ?
C12 C13 H13 . . 119.7 ?
C14 C13 H13 . . 119.7 ?
C9 C14 C13 . . 120.93(18) ?
C9 C14 H14 . . 119.5 ?
C13 C14 H14 . . 119.5 ?
N3 C15 C10 . . 177.0(2) ?
N2 N1 C3 . . 111.90(13) ?
N2 N1 C8 . . 118.35(13) ?
C3 N1 C8 . . 129.75(14) ?
N1 N2 C1 . . 105.04(12) ?
C4 O2 C5 . . 116.21(14) ?
C6 O4 C7 . . 116.47(14) ?

loop_
_geom_bond_atom_site_label_1
_geom_bond_atom_site_label_2
_geom_bond_site_symmetry_2
_geom_bond_distance
_geom_bond_publ_flag
C1 N2 . 1.343(2) ?
C1 C2 . 1.393(2) ?
C1 C4 . 1.474(2) ?
C2 C3 . 1.373(2) ?
C2 H2 . 0.9300 ?
C3 N1 . 1.368(2) ?
C3 C6 . 1.466(2) ?
C4 O1 . 1.194(2) ?
C4 O2 . 1.332(2) ?
C5 O2 . 1.441(2) ?
C5 H5A . 0.9600 ?
C5 H5B . 0.9600 ?
C5 H5C . 0.9600 ?
C6 O3 . 1.202(2) ?
C6 O4 . 1.324(2) ?
C7 O4 . 1.446(2) ?
C7 H7A . 0.9600 ?
C7 H7B . 0.9600 ?
C7 H7C . 0.9600 ?
C8 N1 . 1.460(2) ?
C8 C9 . 1.512(2) ?
C8 H8A . 0.9700 ?
C8 H8B . 0.9700 ?
C9 C14 . 1.381(3) ?
C9 C10 . 1.396(2) ?
C10 C11 . 1.394(3) ?
C10 C15 . 1.440(3) ?
C11 C12 . 1.367(3) ?
C11 H11 . 0.9300 ?
C12 C13 . 1.372(3) ?
C12 H12 . 0.9300 ?
C13 C14 . 1.385(3) ?
C13 H13 . 0.9300 ?
C14 H14 . 0.9300 ?
C15 N3 . 1.141(3) ?
N1 N2 . 1.3376(18) ?

loop_
_geom_hbond_atom_site_label_D
_geom_hbond_atom_site_label_H
_geom_hbond_atom_site_label_A
_geom_hbond_site_symmetry_A
_geom_hbond_distance_DH
_geom_hbond_distance_HA
_geom_hbond_distance_DA
_geom_hbond_angle_DHA
C8 H8A O3 . 0.97 2.41 2.917(2) 112

loop_
_cod_related_entry_id
_cod_related_entry_database
_cod_related_entry_code
1 ChemSpider 24742245
